data_4518429
loop_
_publ_author_name
'Koshikawa, Takumi'
'Nagashima, Yuki'
'Tanaka, Ken'

_publ_section_title
;
 Gold-Catalyzed [3 + 2] Annulation, Carbenoid Transfer, and C--H Insertion
 Cascade: Elucidation of Annulation Mechanisms via Benzopyrylium
 Intermediates
;
_journal_name_full 'ACS Catalysis'
_journal_page_first 1932
_journal_page_last 1937
_journal_paper_doi 10.1021/acscatal.0c05394
_journal_year 2021
_chemical_formula_moiety 'C H Cl3, C33 H28 O6'
_chemical_formula_sum 'C34 H29 Cl3 O6'
_chemical_formula_weight 639.92
_space_group_crystal_system monoclinic
_space_group_IT_number 14
_space_group_name_Hall '-P 2ybc'
_space_group_name_H-M_alt 'P 1 21/c 1'
_atom_sites_solution_hydrogens geom
_atom_sites_solution_primary dual
_audit_creation_date 2019-01-17
_audit_creation_method
;
Olex2 1.2-ac3
(compiled 2016.03.30 svn.r3266 for Rigaku Oxford Diffraction, GUI svn.r5168)
;
_cell_angle_alpha 90
_cell_angle_beta 98.332(9)
_cell_angle_gamma 90
_cell_formula_units_Z 4
_cell_length_a 10.1057(11)
_cell_length_b 12.6770(16)
_cell_length_c 24.493(3)
_cell_measurement_reflns_used 6987
_cell_measurement_temperature 293
_cell_measurement_theta_max 26.0720
_cell_measurement_theta_min 2.5940
_cell_volume 3104.7(6)
_computing_cell_refinement 'CrysAlisPro 1.171.39.12b (Rigaku OD, 2015)'
_computing_data_collection 'CrysAlisPro 1.171.39.12b (Rigaku OD, 2015)'
_computing_data_reduction 'CrysAlisPro 1.171.39.12b (Rigaku OD, 2015)'
_computing_molecular_graphics 'Olex2 (Dolomanov et al., 2009)'
_computing_publication_material 'Olex2 (Dolomanov et al., 2009)'
_computing_structure_refinement 'ShelXL (Sheldrick, 2015)'
_computing_structure_solution 'ShelXT (Sheldrick, 2015)'
_diffrn_ambient_temperature 293
_diffrn_detector 'CCD plate'
_diffrn_measured_fraction_theta_full 0.993
_diffrn_measured_fraction_theta_max 0.955
_diffrn_measurement_details
;
List of Runs (angles in degrees, time in seconds):

  # Type    Start    End  Width  t~exp~   \w     \q     \k     \f   Frames
--------------------------------------------------------------------------
  1  \w     44.00 109.50   0.50   75.00    --   20.00  54.00 150.00  131
  2  \w    -74.00  37.50   0.50   75.00    --   20.00  54.00 -90.00  223
  3  \w     58.00  90.50   0.50   75.00    --   20.00  54.00 -90.00   65
  4  \w    -74.00  28.50   0.50   75.00    --   20.00  54.00-150.00  205
  5  \w     51.00  98.50   0.50   75.00    --   20.00  54.00-150.00   95
  6  \w    -72.00 105.50   0.50   75.00    --   20.00  54.00-180.00  355
  7  \w    -55.00 -30.50   0.50   75.00    --   20.00  54.00  30.00   49
  8  \w     23.00  51.50   0.50   75.00    --   20.00  54.00  30.00   57
  9  \w     83.00 107.50   0.50   75.00    --   20.00  54.00  30.00   49
 10  \w    -71.00 -45.50   0.50   75.00    --   20.00  54.00 -30.00   51
 11  \w     80.00 104.50   0.50   75.00    --   20.00  54.00 -30.00   49
 12  \w    -71.00  30.50   0.50   75.00    --   20.00  54.00 150.00  203
;
_diffrn_measurement_device 'two-circle diffractometer'
_diffrn_measurement_device_type 'XtaLAB Mini II'
_diffrn_measurement_method '\w scans'
_diffrn_orient_matrix_type 'CrysAlisPro convention (1999,Acta A55,543-557)'
_diffrn_orient_matrix_UB_11 0.0040329000
_diffrn_orient_matrix_UB_12 0.0414188000
_diffrn_orient_matrix_UB_13 0.0196244000
_diffrn_orient_matrix_UB_21 0.0079359000
_diffrn_orient_matrix_UB_22 -0.0375728000
_diffrn_orient_matrix_UB_23 0.0216992000
_diffrn_orient_matrix_UB_31 0.0703879000
_diffrn_orient_matrix_UB_32 0.0017608000
_diffrn_orient_matrix_UB_33 0.0007294000
_diffrn_radiation_monochromator graphite
_diffrn_radiation_probe x-ray
_diffrn_radiation_type MoK\a
_diffrn_radiation_wavelength 0.71073
_diffrn_reflns_av_R_equivalents 0.0382
_diffrn_reflns_av_unetI/netI 0.0378
_diffrn_reflns_Laue_measured_fraction_full 0.993
_diffrn_reflns_Laue_measured_fraction_max 0.955
_diffrn_reflns_limit_h_max 13
_diffrn_reflns_limit_h_min -13
_diffrn_reflns_limit_k_max 17
_diffrn_reflns_limit_k_min -16
_diffrn_reflns_limit_l_max 34
_diffrn_reflns_limit_l_min -34
_diffrn_reflns_number 40985
_diffrn_reflns_point_group_measured_fraction_full 0.993
_diffrn_reflns_point_group_measured_fraction_max 0.955
_diffrn_reflns_theta_full 26.000
_diffrn_reflns_theta_max 30.554
_diffrn_reflns_theta_min 2.325
_diffrn_source 'fine-focus sealed X-ray tube'
_diffrn_source_type 'Enhance (Mo) X-ray Source'
_exptl_absorpt_coefficient_mu 0.340
_exptl_absorpt_correction_T_max 1.00000
_exptl_absorpt_correction_T_min 0.74687
_exptl_absorpt_correction_type multi-scan
_exptl_absorpt_process_details
;
CrysAlisPro 1.171.39.12b (Rigaku Oxford Diffraction, 2015)
Empirical absorption correction using spherical harmonics,
 implemented in SCALE3 ABSPACK scaling algorithm.
;
_exptl_crystal_colour colourless
_exptl_crystal_colour_primary colourless
_exptl_crystal_density_diffrn 1.369
_exptl_crystal_description block
_exptl_crystal_F_000 1328
_exptl_crystal_size_max 0.4
_exptl_crystal_size_mid 0.2
_exptl_crystal_size_min 0.05
_refine_diff_density_max 0.692
_refine_diff_density_min -0.614
_refine_diff_density_rms 0.066
_refine_ls_extinction_method none
_refine_ls_goodness_of_fit_ref 1.045
_refine_ls_hydrogen_treatment constr
_refine_ls_matrix_type full
_refine_ls_number_parameters 389
_refine_ls_number_reflns 9086
_refine_ls_number_restraints 0
_refine_ls_restrained_S_all 1.045
_refine_ls_R_factor_all 0.1333
_refine_ls_R_factor_gt 0.0881
_refine_ls_shift/su_max 0.000
_refine_ls_shift/su_mean 0.000
_refine_ls_structure_factor_coef Fsqd
_refine_ls_weighting_details 'w=1/[\s^2^(Fo^2^)+(0.1245P)^2^+1.8126P] where P=(Fo^2^+2Fc^2^)/3'
_refine_ls_weighting_scheme calc
_refine_ls_wR_factor_gt 0.2340
_refine_ls_wR_factor_ref 0.2661
_reflns_Friedel_coverage 0.000
_reflns_number_gt 5671
_reflns_number_total 9086
_reflns_threshold_expression 'I > 2\s(I)'
_cod_data_source_file cs0c05394_si_002.cif
_cod_data_source_block kt358f1
_cod_database_code 4518429
_chemical_oxdiff_formula C39H27O6Cl3
_chemical_oxdiff_usercomment rt
_shelx_space_group_comment
;
The symmetry employed for this shelxl refinement is uniquely defined
by the following loop, which should always be used as a source of
symmetry information in preference to the above space-group names.
They are only intended as comments.
;
_reflns_odcompleteness_completeness 99.10
_reflns_odcompleteness_iscentric 1
_reflns_odcompleteness_theta 26.32
_olex2_refinement_description
;
1. Fixed Uiso
 At 1.2 times of:
  All C(H) groups, All C(H,H) groups
 At 1.5 times of:
  All C(H,H,H) groups
2. Others
 Sof(H34A)=Sof(Cl1A)=Sof(Cl2A)=Sof(Cl3A)=1-FVAR(1)
 Sof(Cl3)=Sof(Cl2)=Sof(Cl1)=Sof(H34)=FVAR(1)
3.a Ternary CH refined with riding coordinates:
 C26(H26), C12(H12), C1(H1), C3(H3), C34(H34A), C34(H34)
3.b Secondary CH2 refined with riding coordinates:
 C14(H14A,H14B), C2(H2A,H2B)
3.c Aromatic/amide H refined with riding coordinates:
 C28(H28), C23(H23), C31(H31), C20(H20), C29(H29), C30(H30), C5(H5), C7(H7),
 C22(H22), C21(H21), C6(H6)
3.d Idealised Me refined as rotating group:
 C33(H33A,H33B,H33C), C16(H16A,H16B,H16C), C18(H18A,H18B,H18C)
;
_shelx_shelxl_version_number 2016/6
_olex2_submission_special_instructions 'No special instructions were received'
_oxdiff_exptl_absorpt_empirical_details
;
Empirical correction (ABSPACK) includes:
- Absorption correction using spherical harmonics
- Frame scaling
;
_oxdiff_exptl_absorpt_empirical_full_max 1.209
_oxdiff_exptl_absorpt_empirical_full_min 0.860

loop_
_space_group_symop_operation_xyz
'x, y, z'
'-x, y+1/2, -z+1/2'
'-x, -y, -z'
'x, -y-1/2, z-1/2'

loop_
_atom_site_label
_atom_site_type_symbol
_atom_site_fract_x
_atom_site_fract_y
_atom_site_fract_z
_atom_site_U_iso_or_equiv
_atom_site_adp_type
_atom_site_occupancy
_atom_site_site_symmetry_order
_atom_site_calc_flag
_atom_site_refinement_flags_posn
_atom_site_refinement_flags_adp
_atom_site_refinement_flags_occupancy
_atom_site_disorder_assembly
_atom_site_disorder_group
Cl3 Cl 0.6589(5) 0.0784(4) 0.4853(2) 0.1426(16) Uiso 0.520(6) 1 d . . P A 1
O1 O 0.83574(17) 0.29256(14) 0.33618(8) 0.0468(4) Uani 1 1 d . . . . .
O6 O 0.5126(2) 0.72962(16) 0.33157(9) 0.0609(6) Uani 1 1 d . . . . .
O5 O 0.6679(2) 0.63840(18) 0.44364(9) 0.0668(6) Uani 1 1 d . . . . .
Cl2 Cl 0.9232(4) 0.1221(4) 0.46640(19) 0.1367(15) Uiso 0.520(6) 1 d . . P A 1
Cl1 Cl 0.7421(4) 0.0394(3) 0.37322(17) 0.1255(14) Uiso 0.520(6) 1 d . . P A 1
O3 O 0.7514(2) 0.4640(2) 0.51596(8) 0.0707(7) Uani 1 1 d . . . . .
O4 O 0.8843(3) 0.65573(19) 0.43492(10) 0.0749(7) Uani 1 1 d . . . . .
O2 O 0.6185(3) 0.3663(2) 0.45475(9) 0.0791(8) Uani 1 1 d . . . . .
C26 C 0.6645(2) 0.54883(18) 0.32161(9) 0.0319(4) Uani 1 1 d . . . . .
H26 H 0.695995 0.617144 0.337118 0.038 Uiso 1 1 calc R . . . .
C25 C 0.7311(2) 0.52476(18) 0.27068(9) 0.0328(5) Uani 1 1 d . . . . .
C12 C 0.7193(2) 0.45718(18) 0.36298(9) 0.0326(4) Uani 1 1 d . . . . .
H12 H 0.648460 0.404682 0.363795 0.039 Uiso 1 1 calc R . . . .
C27 C 0.5129(2) 0.5501(2) 0.30802(9) 0.0368(5) Uani 1 1 d . . . . .
C10 C 0.8198(2) 0.44655(19) 0.28173(9) 0.0343(5) Uani 1 1 d . . . . .
C11 C 0.8341(2) 0.40648(18) 0.33807(10) 0.0353(5) Uani 1 1 d . . . . .
C32 C 0.4395(3) 0.6421(2) 0.31336(11) 0.0456(6) Uani 1 1 d . . . . .
C13 C 0.7806(2) 0.4848(2) 0.42379(9) 0.0379(5) Uani 1 1 d . . . . .
C24 C 0.7105(3) 0.5691(2) 0.21561(9) 0.0401(5) Uani 1 1 d . . . . .
C9 C 0.8918(2) 0.3975(2) 0.24331(10) 0.0420(6) Uani 1 1 d . . . . .
C17 C 0.7869(3) 0.6019(2) 0.43508(9) 0.0475(6) Uani 1 1 d . . . . .
C1 C 0.9669(2) 0.4335(2) 0.37470(10) 0.0433(6) Uani 1 1 d . . . . .
H1 H 1.002102 0.501762 0.364726 0.052 Uiso 1 1 calc R . . . .
C19 C 0.7838(3) 0.5241(2) 0.17542(10) 0.0487(7) Uani 1 1 d . . . . .
C8 C 0.8751(3) 0.4355(2) 0.18934(11) 0.0497(7) Uani 1 1 d . . . . .
C28 C 0.4452(3) 0.4609(2) 0.28706(11) 0.0496(6) Uani 1 1 d . . . . .
H28 H 0.492993 0.399383 0.282932 0.060 Uiso 1 1 calc R . . . .
C15 C 0.7040(3) 0.4307(3) 0.46520(10) 0.0504(7) Uani 1 1 d . . . . .
C4 C 0.9689(3) 0.3080(2) 0.26160(13) 0.0529(7) Uani 1 1 d . . . . .
C23 C 0.6228(3) 0.6532(2) 0.20051(11) 0.0525(7) Uani 1 1 d . . . . .
H23 H 0.576042 0.682855 0.226726 0.063 Uiso 1 1 calc R . . . .
C14 C 0.9249(3) 0.4364(3) 0.43166(11) 0.0508(7) Uani 1 1 d . . . . .
H14A H 0.985896 0.479738 0.456390 0.061 Uiso 1 1 calc R . . . .
H14B H 0.924271 0.365827 0.446936 0.061 Uiso 1 1 calc R . . . .
C3 C 0.9682(3) 0.2734(2) 0.32075(13) 0.0543(7) Uani 1 1 d . . . . .
H3 H 0.992347 0.198725 0.325319 0.065 Uiso 1 1 calc R . . . .
C31 C 0.3014(3) 0.6419(3) 0.29815(13) 0.0607(8) Uani 1 1 d . . . . .
H31 H 0.252822 0.703182 0.301847 0.073 Uiso 1 1 calc R . . . .
C2 C 1.0589(3) 0.3420(3) 0.36294(13) 0.0586(8) Uani 1 1 d . . . . .
H2A H 1.089700 0.302595 0.396297 0.070 Uiso 1 1 calc R . . . .
H2B H 1.135828 0.367842 0.347431 0.070 Uiso 1 1 calc R . . . .
C20 C 0.7604(4) 0.5675(3) 0.12196(12) 0.0673(9) Uani 1 1 d . . . . .
H20 H 0.805644 0.539769 0.094775 0.081 Uiso 1 1 calc R . . . .
C29 C 0.3069(3) 0.4610(3) 0.27198(15) 0.0674(9) Uani 1 1 d . . . . .
H29 H 0.262572 0.400261 0.258146 0.081 Uiso 1 1 calc R . . . .
C30 C 0.2365(3) 0.5528(3) 0.27789(15) 0.0699(10) Uani 1 1 d . . . . .
H30 H 0.144129 0.553780 0.267949 0.084 Uiso 1 1 calc R . . . .
C5 C 1.0340(3) 0.2571(3) 0.22352(16) 0.0691(10) Uani 1 1 d . . . . .
H5 H 1.085664 0.197612 0.233692 0.083 Uiso 1 1 calc R . . . .
C7 C 0.9453(3) 0.3801(3) 0.15234(14) 0.0722(10) Uani 1 1 d . . . . .
H7 H 0.938855 0.402003 0.115816 0.087 Uiso 1 1 calc R . . . .
C22 C 0.6046(4) 0.6926(3) 0.14782(13) 0.0718(10) Uani 1 1 d . . . . .
H22 H 0.546022 0.748451 0.138456 0.086 Uiso 1 1 calc R . . . .
C21 C 0.6737(5) 0.6488(3) 0.10881(13) 0.0784(11) Uani 1 1 d . . . . .
H21 H 0.660807 0.675246 0.073009 0.094 Uiso 1 1 calc R . . . .
C6 C 1.0221(4) 0.2951(4) 0.16977(16) 0.0805(12) Uani 1 1 d . . . . .
H6 H 1.068461 0.261096 0.144749 0.097 Uiso 1 1 calc R . . . .
C33 C 0.4422(4) 0.8255(3) 0.33648(17) 0.0782(11) Uani 1 1 d . . . . .
H33A H 0.389655 0.842321 0.301705 0.117 Uiso 1 1 calc GR . . . .
H33B H 0.504937 0.881326 0.346993 0.117 Uiso 1 1 calc GR . . . .
H33C H 0.384413 0.817660 0.364075 0.117 Uiso 1 1 calc GR . . . .
C16 C 0.6929(5) 0.4175(5) 0.56071(15) 0.1125(19) Uani 1 1 d . . . . .
H16A H 0.597227 0.418214 0.551806 0.169 Uiso 1 1 calc GR . . . .
H16B H 0.719205 0.457294 0.593853 0.169 Uiso 1 1 calc GR . . . .
H16C H 0.723418 0.346037 0.566217 0.169 Uiso 1 1 calc GR . . . .
C18 C 0.6646(6) 0.7506(4) 0.4560(2) 0.1159(19) Uani 1 1 d . . . . .
H18A H 0.677167 0.790429 0.423790 0.174 Uiso 1 1 calc GR . . . .
H18B H 0.734696 0.767160 0.485539 0.174 Uiso 1 1 calc GR . . . .
H18C H 0.579662 0.768293 0.466755 0.174 Uiso 1 1 calc GR . . . .
C34 C 0.7582(5) 0.1165(4) 0.4379(2) 0.1004(14) Uani 1 1 d . . . . .
H34A H 0.715595 0.176843 0.417406 0.120 Uiso 0.480(6) 1 calc R . P A 2
H34 H 0.731768 0.188885 0.427333 0.120 Uiso 0.520(6) 1 calc R . P A 1
Cl1A Cl 0.8119(6) 0.0290(3) 0.3948(2) 0.1422(17) Uiso 0.480(6) 1 d . . P A 2
Cl2A Cl 0.8964(4) 0.1605(3) 0.48953(19) 0.1245(14) Uiso 0.480(6) 1 d . . P A 2
Cl3A Cl 0.6376(4) 0.0444(4) 0.47098(19) 0.1205(13) Uiso 0.480(6) 1 d . . P A 2

loop_
_atom_site_aniso_label
_atom_site_aniso_U_11
_atom_site_aniso_U_22
_atom_site_aniso_U_33
_atom_site_aniso_U_23
_atom_site_aniso_U_13
_atom_site_aniso_U_12
O1 0.0404(9) 0.0372(10) 0.0621(11) 0.0009(8) 0.0049(8) 0.0052(7)
O6 0.0590(12) 0.0474(12) 0.0743(14) -0.0059(10) 0.0025(10) 0.0169(9)
O5 0.0811(16) 0.0663(14) 0.0535(12) -0.0136(10) 0.0120(11) 0.0171(12)
O3 0.0678(13) 0.114(2) 0.0306(9) 0.0135(11) 0.0076(9) -0.0261(13)
O4 0.0869(17) 0.0668(15) 0.0698(15) 0.0015(12) 0.0071(12) -0.0318(13)
O2 0.0874(17) 0.0962(19) 0.0547(13) 0.0120(12) 0.0144(11) -0.0438(15)
C26 0.0326(10) 0.0339(11) 0.0289(10) 0.0008(8) 0.0033(7) -0.0006(8)
C25 0.0349(11) 0.0344(12) 0.0294(10) -0.0036(8) 0.0057(8) -0.0072(8)
C12 0.0320(10) 0.0359(12) 0.0294(10) 0.0020(9) 0.0032(7) -0.0014(8)
C27 0.0328(11) 0.0464(14) 0.0314(10) 0.0049(9) 0.0051(8) 0.0025(9)
C10 0.0323(11) 0.0395(12) 0.0314(10) -0.0072(9) 0.0052(8) -0.0052(9)
C11 0.0314(11) 0.0345(12) 0.0394(12) -0.0014(9) 0.0029(8) 0.0003(9)
C32 0.0420(13) 0.0550(16) 0.0398(13) 0.0091(11) 0.0054(10) 0.0094(11)
C13 0.0371(11) 0.0492(14) 0.0272(10) 0.0046(9) 0.0046(8) -0.0028(10)
C24 0.0481(13) 0.0421(13) 0.0297(11) 0.0004(9) 0.0051(9) -0.0139(10)
C9 0.0312(11) 0.0534(15) 0.0426(13) -0.0167(11) 0.0088(9) -0.0068(10)
C17 0.0648(17) 0.0545(16) 0.0231(10) 0.0004(10) 0.0059(10) -0.0057(13)
C1 0.0313(11) 0.0576(16) 0.0392(12) -0.0032(11) -0.0005(9) -0.0031(10)
C19 0.0552(15) 0.0595(17) 0.0331(12) -0.0068(11) 0.0127(10) -0.0260(13)
C8 0.0419(13) 0.0660(18) 0.0440(14) -0.0175(12) 0.0159(10) -0.0179(12)
C28 0.0425(14) 0.0545(16) 0.0496(15) 0.0015(12) -0.0002(11) -0.0068(11)
C15 0.0459(14) 0.0700(19) 0.0352(13) 0.0141(12) 0.0063(10) -0.0073(13)
C4 0.0329(12) 0.0615(18) 0.0642(17) -0.0243(14) 0.0070(11) -0.0006(11)
C23 0.0687(18) 0.0487(16) 0.0392(13) 0.0087(12) 0.0053(12) -0.0047(13)
C14 0.0415(13) 0.0689(19) 0.0393(13) 0.0021(12) -0.0029(10) 0.0031(12)
C3 0.0425(14) 0.0500(16) 0.0695(19) -0.0078(14) 0.0047(12) 0.0122(12)
C31 0.0427(15) 0.079(2) 0.0602(18) 0.0204(16) 0.0076(12) 0.0173(15)
C2 0.0366(14) 0.077(2) 0.0598(17) -0.0065(15) -0.0017(11) 0.0134(13)
C20 0.085(2) 0.087(2) 0.0330(13) -0.0027(15) 0.0174(14) -0.028(2)
C29 0.0466(16) 0.081(2) 0.070(2) 0.0098(17) -0.0089(14) -0.0211(16)
C30 0.0359(14) 0.097(3) 0.073(2) 0.0245(19) -0.0029(13) 0.0000(16)
C5 0.0401(15) 0.077(2) 0.091(3) -0.0383(19) 0.0125(14) 0.0054(14)
C7 0.0602(19) 0.108(3) 0.0538(18) -0.0303(19) 0.0279(15) -0.014(2)
C22 0.094(3) 0.070(2) 0.0477(17) 0.0239(16) -0.0026(16) -0.0063(18)
C21 0.107(3) 0.091(3) 0.0359(15) 0.0186(17) 0.0067(16) -0.023(2)
C6 0.059(2) 0.112(3) 0.078(2) -0.049(2) 0.0317(17) -0.002(2)
C33 0.090(3) 0.054(2) 0.089(3) -0.0020(18) 0.009(2) 0.0292(18)
C16 0.119(4) 0.180(5) 0.0415(18) 0.029(2) 0.021(2) -0.051(4)
C18 0.160(5) 0.091(3) 0.087(3) -0.045(3) -0.015(3) 0.043(3)
C34 0.116(4) 0.070(3) 0.116(4) 0.024(3) 0.021(3) 0.010(2)

loop_
_atom_type_symbol
_atom_type_description
_atom_type_scat_dispersion_real
_atom_type_scat_dispersion_imag
_atom_type_scat_source
C C 0.0033 0.0016 'International Tables Vol C Tables 4.2.6.8 and 6.1.1.4'
H H 0.0000 0.0000 'International Tables Vol C Tables 4.2.6.8 and 6.1.1.4'
Cl Cl 0.1484 0.1585 'International Tables Vol C Tables 4.2.6.8 and 6.1.1.4'
O O 0.0106 0.0060 'International Tables Vol C Tables 4.2.6.8 and 6.1.1.4'

loop_
_geom_angle_atom_site_label_1
_geom_angle_atom_site_label_2
_geom_angle_atom_site_label_3
_geom_angle
_geom_angle_site_symmetry_1
_geom_angle_site_symmetry_3
_geom_angle_publ_flag
C11 O1 C3 100.94(19) . . ?
C32 O6 C33 117.8(3) . . ?
C17 O5 C18 114.8(3) . . ?
C15 O3 C16 116.5(3) . . ?
C25 C26 H26 109.6 . . ?
C25 C26 C12 102.73(17) . . ?
C12 C26 H26 109.6 . . ?
C27 C26 H26 109.6 . . ?
C27 C26 C25 111.80(18) . . ?
C27 C26 C12 113.25(18) . . ?
C10 C25 C26 110.09(19) . . ?
C10 C25 C24 118.5(2) . . ?
C24 C25 C26 131.3(2) . . ?
C26 C12 H12 108.8 . . ?
C11 C12 C26 105.53(17) . . ?
C11 C12 H12 108.8 . . ?
C11 C12 C13 104.78(18) . . ?
C13 C12 C26 119.75(19) . . ?
C13 C12 H12 108.8 . . ?
C32 C27 C26 121.3(2) . . ?
C28 C27 C26 120.1(2) . . ?
C28 C27 C32 118.5(2) . . ?
C25 C10 C11 114.9(2) . . ?
C25 C10 C9 125.8(2) . . ?
C9 C10 C11 119.1(2) . . ?
O1 C11 C12 116.51(19) . . ?
O1 C11 C10 108.54(19) . . ?
O1 C11 C1 103.13(19) . . ?
C12 C11 C1 108.77(19) . . ?
C10 C11 C12 104.75(18) . . ?
C10 C11 C1 115.6(2) . . ?
O6 C32 C27 115.9(2) . . ?
O6 C32 C31 124.1(3) . . ?
C31 C32 C27 119.9(3) . . ?
C12 C13 C14 105.17(19) . . ?
C17 C13 C12 113.20(19) . . ?
C17 C13 C15 109.4(2) . . ?
C17 C13 C14 110.4(2) . . ?
C15 C13 C12 111.3(2) . . ?
C15 C13 C14 107.2(2) . . ?
C19 C24 C25 117.8(2) . . ?
C23 C24 C25 122.8(2) . . ?
C23 C24 C19 119.5(2) . . ?
C8 C9 C10 118.4(2) . . ?
C8 C9 C4 124.4(2) . . ?
C4 C9 C10 117.1(2) . . ?
O5 C17 C13 110.8(2) . . ?
O4 C17 O5 124.3(3) . . ?
O4 C17 C13 124.9(3) . . ?
C11 C1 H1 111.6 . . ?
C14 C1 C11 101.8(2) . . ?
C14 C1 H1 111.6 . . ?
C14 C1 C2 116.6(2) . . ?
C2 C1 C11 102.9(2) . . ?
C2 C1 H1 111.6 . . ?
C24 C19 C8 121.2(2) . . ?
C20 C19 C24 116.6(3) . . ?
C20 C19 C8 122.2(3) . . ?
C9 C8 C19 118.2(2) . . ?
C9 C8 C7 115.6(3) . . ?
C7 C8 C19 126.1(3) . . ?
C27 C28 H28 119.3 . . ?
C27 C28 C29 121.4(3) . . ?
C29 C28 H28 119.3 . . ?
O3 C15 C13 109.2(2) . . ?
O2 C15 O3 124.7(2) . . ?
O2 C15 C13 126.1(3) . . ?
C9 C4 C3 117.2(2) . . ?
C5 C4 C9 117.2(3) . . ?
C5 C4 C3 125.5(3) . . ?
C24 C23 H23 119.4 . . ?
C22 C23 C24 121.3(3) . . ?
C22 C23 H23 119.4 . . ?
C13 C14 H14A 110.5 . . ?
C13 C14 H14B 110.5 . . ?
C1 C14 C13 106.02(19) . . ?
C1 C14 H14A 110.5 . . ?
C1 C14 H14B 110.5 . . ?
H14A C14 H14B 108.7 . . ?
O1 C3 C4 109.3(2) . . ?
O1 C3 H3 110.7 . . ?
O1 C3 C2 102.1(2) . . ?
C4 C3 H3 110.7 . . ?
C4 C3 C2 113.0(3) . . ?
C2 C3 H3 110.7 . . ?
C32 C31 H31 119.7 . . ?
C30 C31 C32 120.7(3) . . ?
C30 C31 H31 119.7 . . ?
C1 C2 C3 103.5(2) . . ?
C1 C2 H2A 111.1 . . ?
C1 C2 H2B 111.1 . . ?
C3 C2 H2A 111.1 . . ?
C3 C2 H2B 111.1 . . ?
H2A C2 H2B 109.0 . . ?
C19 C20 H20 118.9 . . ?
C21 C20 C19 122.1(3) . . ?
C21 C20 H20 118.9 . . ?
C28 C29 H29 120.5 . . ?
C30 C29 C28 119.0(3) . . ?
C30 C29 H29 120.5 . . ?
C31 C30 C29 120.5(3) . . ?
C31 C30 H30 119.7 . . ?
C29 C30 H30 119.7 . . ?
C4 C5 H5 120.2 . . ?
C4 C5 C6 119.6(3) . . ?
C6 C5 H5 120.2 . . ?
C8 C7 H7 119.7 . . ?
C6 C7 C8 120.6(3) . . ?
C6 C7 H7 119.7 . . ?
C23 C22 H22 120.2 . . ?
C23 C22 C21 119.6(4) . . ?
C21 C22 H22 120.2 . . ?
C20 C21 C22 120.9(3) . . ?
C20 C21 H21 119.5 . . ?
C22 C21 H21 119.5 . . ?
C5 C6 H6 118.7 . . ?
C7 C6 C5 122.6(3) . . ?
C7 C6 H6 118.7 . . ?
O6 C33 H33A 109.5 . . ?
O6 C33 H33B 109.5 . . ?
O6 C33 H33C 109.5 . . ?
H33A C33 H33B 109.5 . . ?
H33A C33 H33C 109.5 . . ?
H33B C33 H33C 109.5 . . ?
O3 C16 H16A 109.5 . . ?
O3 C16 H16B 109.5 . . ?
O3 C16 H16C 109.5 . . ?
H16A C16 H16B 109.5 . . ?
H16A C16 H16C 109.5 . . ?
H16B C16 H16C 109.5 . . ?
O5 C18 H18A 109.5 . . ?
O5 C18 H18B 109.5 . . ?
O5 C18 H18C 109.5 . . ?
H18A C18 H18B 109.5 . . ?
H18A C18 H18C 109.5 . . ?
H18B C18 H18C 109.5 . . ?
Cl3 C34 Cl2 111.6(3) . . ?
Cl3 C34 Cl1 116.4(4) . . ?
Cl3 C34 H34 106.3 . . ?
Cl2 C34 Cl1 109.3(3) . . ?
Cl2 C34 H34 106.3 . . ?
Cl1 C34 H34 106.3 . . ?
Cl1A C34 H34A 110.5 . . ?
Cl1A C34 Cl2A 110.6(4) . . ?
Cl1A C34 Cl3A 104.4(3) . . ?
Cl2A C34 H34A 110.5 . . ?
Cl3A C34 H34A 110.5 . . ?
Cl3A C34 Cl2A 110.0(3) . . ?

loop_
_geom_bond_atom_site_label_1
_geom_bond_atom_site_label_2
_geom_bond_distance
_geom_bond_site_symmetry_2
_geom_bond_publ_flag
Cl3 C34 1.709(7) . ?
O1 C11 1.445(3) . ?
O1 C3 1.463(3) . ?
O6 C32 1.371(4) . ?
O6 C33 1.423(4) . ?
O5 C17 1.333(4) . ?
O5 C18 1.456(5) . ?
Cl2 C34 1.714(6) . ?
Cl1 C34 1.850(7) . ?
O3 C15 1.334(3) . ?
O3 C16 1.445(4) . ?
O4 C17 1.199(4) . ?
O2 C15 1.190(4) . ?
C26 H26 0.9800 . ?
C26 C25 1.531(3) . ?
C26 C12 1.588(3) . ?
C26 C27 1.520(3) . ?
C25 C10 1.338(3) . ?
C25 C24 1.448(3) . ?
C12 H12 0.9800 . ?
C12 C11 1.528(3) . ?
C12 C13 1.568(3) . ?
C27 C32 1.399(4) . ?
C27 C28 1.382(4) . ?
C10 C11 1.458(3) . ?
C10 C9 1.414(3) . ?
C11 C1 1.541(3) . ?
C32 C31 1.392(4) . ?
C13 C17 1.510(4) . ?
C13 C15 1.525(3) . ?
C13 C14 1.568(4) . ?
C24 C19 1.434(4) . ?
C24 C23 1.401(4) . ?
C9 C8 1.394(4) . ?
C9 C4 1.412(4) . ?
C1 H1 0.9800 . ?
C1 C14 1.517(4) . ?
C1 C2 1.539(4) . ?
C19 C8 1.462(4) . ?
C19 C20 1.409(4) . ?
C8 C7 1.416(4) . ?
C28 H28 0.9300 . ?
C28 C29 1.393(4) . ?
C4 C3 1.515(5) . ?
C4 C5 1.378(4) . ?
C23 H23 0.9300 . ?
C23 C22 1.371(4) . ?
C14 H14A 0.9700 . ?
C14 H14B 0.9700 . ?
C3 H3 0.9800 . ?
C3 C2 1.546(4) . ?
C31 H31 0.9300 . ?
C31 C30 1.363(5) . ?
C2 H2A 0.9700 . ?
C2 H2B 0.9700 . ?
C20 H20 0.9300 . ?
C20 C21 1.361(6) . ?
C29 H29 0.9300 . ?
C29 C30 1.382(5) . ?
C30 H30 0.9300 . ?
C5 H5 0.9300 . ?
C5 C6 1.391(6) . ?
C7 H7 0.9300 . ?
C7 C6 1.360(6) . ?
C22 H22 0.9300 . ?
C22 C21 1.379(6) . ?
C21 H21 0.9300 . ?
C6 H6 0.9300 . ?
C33 H33A 0.9600 . ?
C33 H33B 0.9600 . ?
C33 H33C 0.9600 . ?
C16 H16A 0.9600 . ?
C16 H16B 0.9600 . ?
C16 H16C 0.9600 . ?
C18 H18A 0.9600 . ?
C18 H18B 0.9600 . ?
C18 H18C 0.9600 . ?
C34 H34A 0.9800 . ?
C34 H34 0.9800 . ?
C34 Cl1A 1.676(7) . ?
C34 Cl2A 1.829(7) . ?
C34 Cl3A 1.806(6) . ?

loop_
_geom_torsion_atom_site_label_1
_geom_torsion_atom_site_label_2
_geom_torsion_atom_site_label_3
_geom_torsion_atom_site_label_4
_geom_torsion
_geom_torsion_site_symmetry_1
_geom_torsion_site_symmetry_2
_geom_torsion_site_symmetry_3
_geom_torsion_site_symmetry_4
_geom_torsion_publ_flag
O1 C11 C1 C14 -90.8(2) . . . . ?
O1 C11 C1 C2 30.3(2) . . . . ?
O1 C3 C2 C1 -30.1(3) . . . . ?
O6 C32 C31 C30 176.8(3) . . . . ?
C26 C25 C10 C11 -1.6(3) . . . . ?
C26 C25 C10 C9 174.4(2) . . . . ?
C26 C25 C24 C19 -175.9(2) . . . . ?
C26 C25 C24 C23 4.1(4) . . . . ?
C26 C12 C11 O1 -133.73(19) . . . . ?
C26 C12 C11 C10 -13.8(2) . . . . ?
C26 C12 C11 C1 110.3(2) . . . . ?
C26 C12 C13 C17 -3.3(3) . . . . ?
C26 C12 C13 C15 120.4(2) . . . . ?
C26 C12 C13 C14 -123.9(2) . . . . ?
C26 C27 C32 O6 -0.2(3) . . . . ?
C26 C27 C32 C31 177.0(2) . . . . ?
C26 C27 C28 C29 -177.2(3) . . . . ?
C25 C26 C12 C11 12.8(2) . . . . ?
C25 C26 C12 C13 130.46(19) . . . . ?
C25 C26 C27 C32 -116.2(2) . . . . ?
C25 C26 C27 C28 60.1(3) . . . . ?
C25 C10 C11 O1 135.3(2) . . . . ?
C25 C10 C11 C12 10.2(3) . . . . ?
C25 C10 C11 C1 -109.5(2) . . . . ?
C25 C10 C9 C8 3.0(4) . . . . ?
C25 C10 C9 C4 -172.6(2) . . . . ?
C25 C24 C19 C8 0.7(3) . . . . ?
C25 C24 C19 C20 179.0(2) . . . . ?
C25 C24 C23 C22 -179.3(3) . . . . ?
C12 C26 C25 C10 -7.3(2) . . . . ?
C12 C26 C25 C24 170.7(2) . . . . ?
C12 C26 C27 C32 128.3(2) . . . . ?
C12 C26 C27 C28 -55.3(3) . . . . ?
C12 C11 C1 C14 33.5(3) . . . . ?
C12 C11 C1 C2 154.6(2) . . . . ?
C12 C13 C17 O5 79.7(2) . . . . ?
C12 C13 C17 O4 -98.4(3) . . . . ?
C12 C13 C15 O3 -174.3(2) . . . . ?
C12 C13 C15 O2 8.1(4) . . . . ?
C12 C13 C14 C1 27.0(3) . . . . ?
C27 C26 C25 C10 -129.0(2) . . . . ?
C27 C26 C25 C24 49.0(3) . . . . ?
C27 C26 C12 C11 133.59(19) . . . . ?
C27 C26 C12 C13 -108.8(2) . . . . ?
C27 C32 C31 C30 -0.2(4) . . . . ?
C27 C28 C29 C30 0.4(5) . . . . ?
C10 C25 C24 C19 1.9(3) . . . . ?
C10 C25 C24 C23 -178.1(2) . . . . ?
C10 C11 C1 C14 150.9(2) . . . . ?
C10 C11 C1 C2 -88.0(3) . . . . ?
C10 C9 C8 C19 0.0(3) . . . . ?
C10 C9 C8 C7 -177.3(2) . . . . ?
C10 C9 C4 C3 -0.5(3) . . . . ?
C10 C9 C4 C5 177.0(2) . . . . ?
C11 O1 C3 C4 -69.8(3) . . . . ?
C11 O1 C3 C2 50.2(3) . . . . ?
C11 C12 C13 C17 114.8(2) . . . . ?
C11 C12 C13 C15 -121.6(2) . . . . ?
C11 C12 C13 C14 -5.9(2) . . . . ?
C11 C10 C9 C8 178.8(2) . . . . ?
C11 C10 C9 C4 3.2(3) . . . . ?
C11 C1 C14 C13 -36.4(3) . . . . ?
C11 C1 C2 C3 0.2(3) . . . . ?
C32 C27 C28 C29 -0.7(4) . . . . ?
C32 C31 C30 C29 -0.1(5) . . . . ?
C13 C12 C11 O1 99.0(2) . . . . ?
C13 C12 C11 C10 -141.12(19) . . . . ?
C13 C12 C11 C1 -17.0(2) . . . . ?
C24 C25 C10 C11 -179.91(19) . . . . ?
C24 C25 C10 C9 -3.9(3) . . . . ?
C24 C19 C8 C9 -1.6(4) . . . . ?
C24 C19 C8 C7 175.3(3) . . . . ?
C24 C19 C20 C21 0.6(5) . . . . ?
C24 C23 C22 C21 0.0(5) . . . . ?
C9 C10 C11 O1 -41.0(3) . . . . ?
C9 C10 C11 C12 -166.1(2) . . . . ?
C9 C10 C11 C1 74.2(3) . . . . ?
C9 C8 C7 C6 0.6(4) . . . . ?
C9 C4 C3 O1 35.2(3) . . . . ?
C9 C4 C3 C2 -77.8(3) . . . . ?
C9 C4 C5 C6 0.2(4) . . . . ?
C17 C13 C15 O3 -48.5(3) . . . . ?
C17 C13 C15 O2 133.9(3) . . . . ?
C17 C13 C14 C1 -95.5(2) . . . . ?
C19 C24 C23 C22 0.7(4) . . . . ?
C19 C8 C7 C6 -176.4(3) . . . . ?
C19 C20 C21 C22 0.1(6) . . . . ?
C8 C9 C4 C3 -175.8(2) . . . . ?
C8 C9 C4 C5 1.7(4) . . . . ?
C8 C19 C20 C21 178.9(3) . . . . ?
C8 C7 C6 C5 1.2(5) . . . . ?
C28 C27 C32 O6 -176.6(2) . . . . ?
C28 C27 C32 C31 0.6(4) . . . . ?
C28 C29 C30 C31 0.0(5) . . . . ?
C15 C13 C17 O5 -45.0(3) . . . . ?
C15 C13 C17 O4 136.9(3) . . . . ?
C15 C13 C14 C1 145.4(2) . . . . ?
C4 C9 C8 C19 175.2(2) . . . . ?
C4 C9 C8 C7 -2.0(4) . . . . ?
C4 C3 C2 C1 87.2(3) . . . . ?
C4 C5 C6 C7 -1.7(5) . . . . ?
C23 C24 C19 C8 -179.3(2) . . . . ?
C23 C24 C19 C20 -1.0(4) . . . . ?
C23 C22 C21 C20 -0.4(6) . . . . ?
C14 C13 C17 O5 -162.7(2) . . . . ?
C14 C13 C17 O4 19.2(3) . . . . ?
C14 C13 C15 O3 71.3(3) . . . . ?
C14 C13 C15 O2 -106.4(3) . . . . ?
C14 C1 C2 C3 110.6(3) . . . . ?
C3 O1 C11 C12 -169.5(2) . . . . ?
C3 O1 C11 C10 72.6(2) . . . . ?
C3 O1 C11 C1 -50.5(2) . . . . ?
C3 C4 C5 C6 177.5(3) . . . . ?
C2 C1 C14 C13 -147.5(2) . . . . ?
C20 C19 C8 C9 -179.9(3) . . . . ?
C20 C19 C8 C7 -2.9(4) . . . . ?
C5 C4 C3 O1 -142.0(3) . . . . ?
C5 C4 C3 C2 105.0(3) . . . . ?
C33 O6 C32 C27 178.7(3) . . . . ?
C33 O6 C32 C31 1.6(4) . . . . ?
C16 O3 C15 O2 -0.2(5) . . . . ?
C16 O3 C15 C13 -177.8(3) . . . . ?
C18 O5 C17 O4 -3.1(4) . . . . ?
C18 O5 C17 C13 178.8(3) . . . . ?
